data_7247711
loop_
_publ_author_name
'Madhesiya, Avinash'
'Dash, Sibananda G.'
'Gupta, Princi'
'Akhir, Abdul'
'Saxena, Deepanshi'
'Maitra, Rahul'
'Chopra, Sidharth'
'Thakur, Tejender S.'

_publ_section_title
;
 Development of new multicomponent crystals of the antifungal drug
 tioconazole and the assessment of their biopharmaceutical attributes
;
_journal_issue 48
_journal_name_full CrystEngComm
_journal_page_first 6758
_journal_page_last 6776
_journal_paper_doi 10.1039/D3CE00948C
_journal_volume 25
_journal_year 2023
_chemical_formula_moiety 'C16 H14 N2 O S Cl3, C4 H3 O4, 0.5(H2 O)'
_chemical_formula_sum 'C20 H18 Cl3 N2 O5.5 S'
_chemical_formula_weight 512.77
_chemical_name_common 'Tioconazole-fumerate salt hemihydrate'
_space_group_crystal_system monoclinic
_space_group_IT_number 14
_space_group_name_Hall '-P 2yn'
_space_group_name_H-M_alt 'P 1 21/n 1'
_atom_sites_solution_hydrogens mixed
_audit_creation_method SHELXL-2018/3
_audit_update_record
;
2023-07-31 deposited with the CCDC.	2023-11-14 downloaded from the CCDC.
;
_cell_angle_alpha 90
_cell_angle_beta 90.468(4)
_cell_angle_gamma 90
_cell_formula_units_Z 8
_cell_length_a 7.8551(5)
_cell_length_b 46.374(2)
_cell_length_c 12.4658(5)
_cell_measurement_reflns_used 9230
_cell_measurement_temperature 293(2)
_cell_measurement_theta_max 30.3370
_cell_measurement_theta_min 2.6400
_cell_volume 4540.8(4)
_computing_cell_refinement 'CrysAlisPro 1.171.39.46 (Rigaku OD, 2018)'
_computing_data_collection 'CrystalClear-SM Expert 2.1 b28 (Rigaku, 2013)'
_computing_data_reduction 'CrysAlisPro 1.171.39.46 (Rigaku OD, 2018)'
_computing_molecular_graphics 'Ortep for Windows (Farrugia, 2012)'
_computing_publication_material 'WinGX publication routines (Farrugia, 2012)'
_computing_structure_refinement 'SHELXL-2018/3 (Sheldrick, 2018)'
_computing_structure_solution 'SHELXS-2013/1(Sheldrick, 2008)'
_diffrn_ambient_temperature 293(2)
_diffrn_detector CCD
_diffrn_detector_area_resol_mean 28.5714
_diffrn_measured_fraction_theta_full 0.993
_diffrn_measured_fraction_theta_max 0.882
_diffrn_measurement_device
;
AFC12 (Right): Kappa 3 circle
;
_diffrn_measurement_device_type
;
Rigaku Saturn724+ (4x4 bin mode)
;
_diffrn_measurement_method 'profile data from \w-scans'
_diffrn_measurement_specimen_support Loop
_diffrn_radiation_monochromator Confocal
_diffrn_radiation_type MoK\a
_diffrn_radiation_wavelength 0.71073
_diffrn_reflns_av_R_equivalents 0.1486
_diffrn_reflns_av_unetI/netI 0.1354
_diffrn_reflns_Laue_measured_fraction_full 0.993
_diffrn_reflns_Laue_measured_fraction_max 0.882
_diffrn_reflns_limit_h_max 7
_diffrn_reflns_limit_h_min -11
_diffrn_reflns_limit_k_max 67
_diffrn_reflns_limit_k_min -49
_diffrn_reflns_limit_l_max 17
_diffrn_reflns_limit_l_min -14
_diffrn_reflns_number 48432
_diffrn_reflns_point_group_measured_fraction_full 0.993
_diffrn_reflns_point_group_measured_fraction_max 0.882
_diffrn_reflns_theta_full 25.242
_diffrn_reflns_theta_max 31.498
_diffrn_reflns_theta_min 1.757
_diffrn_source MicroMax003_Mo
_exptl_absorpt_coefficient_mu 0.533
_exptl_absorpt_correction_T_max 1.00000
_exptl_absorpt_correction_T_min 0.16908
_exptl_absorpt_correction_type multi-scan
_exptl_absorpt_process_details
;
CrysAlisPro 1.171.39.46 (Rigaku Oxford Diffraction, 2018)
Empirical absorption correction using spherical harmonics,
 implemented in SCALE3 ABSPACK scaling algorithm.
;
_exptl_crystal_colour colorless
_exptl_crystal_density_diffrn 1.500
_exptl_crystal_density_method 'not measured'
_exptl_crystal_description plate
_exptl_crystal_F_000 2104
_exptl_crystal_size_max 0.290
_exptl_crystal_size_mid 0.180
_exptl_crystal_size_min 0.050
_refine_diff_density_max 0.385
_refine_diff_density_min -0.418
_refine_diff_density_rms 0.085
_refine_ls_extinction_coef 0.0049(7)
_refine_ls_extinction_expression Fc^*^=kFc[1+0.001xFc^2^\l^3^/sin(2\q)]^-1/4^
_refine_ls_extinction_method 'SHELXL-2018/3 (Sheldrick 2018)'
_refine_ls_goodness_of_fit_ref 1.034
_refine_ls_hydrogen_treatment mixed
_refine_ls_matrix_type full
_refine_ls_number_parameters 590
_refine_ls_number_reflns 13357
_refine_ls_number_restraints 2
_refine_ls_restrained_S_all 1.034
_refine_ls_R_factor_all 0.2218
_refine_ls_R_factor_gt 0.1029
_refine_ls_shift/su_max 0.000
_refine_ls_shift/su_mean 0.000
_refine_ls_structure_factor_coef Fsqd
_refine_ls_weighting_details 'w=1/[\s^2^(Fo^2^)+(0.1126P)^2^+2.7069P] where P=(Fo^2^+2Fc^2^)/3'
_refine_ls_weighting_scheme calc
_refine_ls_wR_factor_gt 0.2385
_refine_ls_wR_factor_ref 0.3075
_reflns_Friedel_coverage 0.000
_reflns_number_gt 5446
_reflns_number_total 13357
_reflns_threshold_expression 'I > 2\s(I)'
_cod_data_source_file d3ce00948c2.cif
_cod_data_source_block TCZ-FUMH2
_cod_depositor_comments
;
Adding full bibliography for 7247709--7247724.cif.

2024-11-08
Z value and formula fixed to values more according to usual
chemical conventions.                 miguel
;
_cod_original_formula_sum 'C40 H36 Cl6 N4 O11 S2'
_cod_original_formula_weight 1025.55
_cod_original_formula_moiety '2(C16  H14  N2  O  S  Cl3),2(C4 H3 O4), H2 O'
_cod_original_formula_units_Z 4
_cod_original_sg_symbol_H-M 'P 21/n'
_cod_database_code 7247711
_shelx_shelxl_version_number 2018/3
_shelx_space_group_comment
;
The symmetry employed for this shelxl refinement is uniquely defined
by the following loop, which should always be used as a source of
symmetry information in preference to the above space-group names.
They are only intended as comments.
;
_shelx_estimated_absorpt_t_min 0.861
_shelx_estimated_absorpt_t_max 0.974

loop_
_space_group_symop_operation_xyz
'x, y, z'
'-x+1/2, y+1/2, -z+1/2'
'-x, -y, -z'
'x-1/2, -y-1/2, z-1/2'

loop_
_atom_site_label
_atom_site_type_symbol
_atom_site_fract_x
_atom_site_fract_y
_atom_site_fract_z
_atom_site_U_iso_or_equiv
_atom_site_adp_type
_atom_site_occupancy
_atom_site_site_symmetry_order
_atom_site_calc_flag
_atom_site_refinement_flags_posn
_atom_site_refinement_flags_adp
_atom_site_refinement_flags_occupancy
_atom_site_disorder_assembly
_atom_site_disorder_group
C1 C 0.8393(6) 0.09451(11) 0.6601(3) 0.0457(12) Uani 1 1 d . . . . .
C2 C 0.7606(6) 0.09672(12) 0.7613(4) 0.0477(12) Uani 1 1 d . . . . .
C3 C 0.7699(7) 0.07435(12) 0.8349(4) 0.0542(13) Uani 1 1 d . . . . .
H3 H 0.716828 0.075904 0.901066 0.065 Uiso 1 1 calc R U . . .
C4 C 0.8583(7) 0.05000(13) 0.8087(4) 0.0569(14) Uani 1 1 d . . . . .
C5 C 0.9388(7) 0.04690(12) 0.7102(4) 0.0558(14) Uani 1 1 d . . . . .
H5 H 0.997735 0.030140 0.693167 0.067 Uiso 1 1 calc R U . . .
C6 C 0.9280(6) 0.06938(12) 0.6392(4) 0.0502(13) Uani 1 1 d . . . . .
H6 H 0.983118 0.067668 0.573738 0.060 Uiso 1 1 calc R U . . .
C7 C 0.8199(6) 0.11871(11) 0.5780(3) 0.0454(11) Uani 1 1 d . . . . .
H7 H 0.701245 0.125232 0.576512 0.054 Uiso 1 1 calc R U . . .
C8 C 0.9352(7) 0.14425(11) 0.5995(3) 0.0493(12) Uani 1 1 d . . . . .
H8A H 0.928815 0.149466 0.674738 0.059 Uiso 1 1 calc R U . . .
H8B H 1.051912 0.138933 0.584279 0.059 Uiso 1 1 calc R U . . .
C9 C 0.9089(8) 0.17162(14) 0.4278(4) 0.0638(16) Uani 1 1 d . . . . .
H9 H 0.967471 0.158627 0.384827 0.077 Uiso 1 1 calc R U . . .
C10 C 0.7584(7) 0.20825(13) 0.4776(4) 0.0626(15) Uani 1 1 d . . . . .
H10 H 0.695256 0.225200 0.475011 0.075 Uiso 1 1 calc R U . . .
C11 C 0.7900(7) 0.19209(13) 0.5660(4) 0.0609(15) Uani 1 1 d . . . . .
H11 H 0.753164 0.195894 0.635303 0.073 Uiso 1 1 calc R U . . .
C12 C 0.7305(6) 0.09345(12) 0.4197(4) 0.0524(13) Uani 1 1 d . . . . .
H12A H 0.637248 0.106581 0.404551 0.063 Uiso 1 1 calc R U . . .
H12B H 0.688505 0.078234 0.465861 0.063 Uiso 1 1 calc R U . . .
C13 C 0.8276(7) 0.05272(13) 0.3003(4) 0.0564(14) Uani 1 1 d . . . . .
C14 C 0.7937(6) 0.08075(12) 0.3173(4) 0.0456(12) Uani 1 1 d . . . . .
C15 C 0.8218(6) 0.09703(13) 0.2221(4) 0.0541(13) Uani 1 1 d . . . . .
H15 H 0.806099 0.116870 0.217450 0.065 Uiso 1 1 calc R U . . .
C16 C 0.8736(7) 0.08055(16) 0.1395(4) 0.0716(19) Uani 1 1 d . . . . .
H16 H 0.897504 0.087811 0.071732 0.086 Uiso 1 1 calc R U . . .
C17 C 0.3353(6) 0.09526(11) 0.0781(3) 0.0434(11) Uani 1 1 d . . . . .
C18 C 0.2580(6) 0.09728(11) -0.0242(3) 0.0424(11) Uani 1 1 d . . . . .
C19 C 0.2697(7) 0.07542(12) -0.0985(4) 0.0501(13) Uani 1 1 d . . . . .
H19 H 0.216858 0.077190 -0.165168 0.060 Uiso 1 1 calc R U . . .
C20 C 0.3597(7) 0.05107(13) -0.0733(4) 0.0546(13) Uani 1 1 d . . . . .
C21 C 0.4376(7) 0.04784(12) 0.0262(4) 0.0546(13) Uani 1 1 d . . . . .
H21 H 0.496343 0.031025 0.043452 0.065 Uiso 1 1 calc R U . . .
C22 C 0.4260(6) 0.07016(12) 0.0992(4) 0.0489(12) Uani 1 1 d . . . . .
H22 H 0.481185 0.068307 0.165108 0.059 Uiso 1 1 calc R U . . .
C23 C 0.3159(6) 0.11906(11) 0.1614(3) 0.0434(11) Uani 1 1 d . . . . .
H23 H 0.197501 0.125698 0.162449 0.052 Uiso 1 1 calc R U . . .
C24 C 0.4334(7) 0.14446(11) 0.1398(3) 0.0487(12) Uani 1 1 d . . . . .
H24A H 0.550149 0.139036 0.155868 0.058 Uiso 1 1 calc R U . . .
H24B H 0.426303 0.149745 0.064635 0.058 Uiso 1 1 calc R U . . .
C25 C 0.4038(8) 0.17121(13) 0.3121(4) 0.0625(15) Uani 1 1 d . . . . .
H25 H 0.460828 0.157845 0.354841 0.075 Uiso 1 1 calc R U . . .
C26 C 0.2602(8) 0.20867(14) 0.2620(4) 0.0686(17) Uani 1 1 d . . . . .
H26 H 0.200980 0.226029 0.263531 0.082 Uiso 1 1 calc R U . . .
C27 C 0.2924(8) 0.19258(13) 0.1744(4) 0.0619(15) Uani 1 1 d . . . . .
H27 H 0.257812 0.196706 0.104560 0.074 Uiso 1 1 calc R U . . .
C28 C 0.2299(6) 0.09275(12) 0.3174(3) 0.0496(13) Uani 1 1 d . . . . .
H28A H 0.185533 0.078186 0.268866 0.060 Uiso 1 1 calc R U . . .
H28B H 0.137864 0.105798 0.335191 0.060 Uiso 1 1 calc R U . . .
C29 C 0.3289(7) 0.05046(12) 0.4295(4) 0.0529(13) Uani 1 1 d . . . . .
C30 C 0.2959(6) 0.07868(12) 0.4173(3) 0.0460(12) Uani 1 1 d . . . . .
C31 C 0.3275(6) 0.09405(14) 0.5158(4) 0.0574(14) Uani 1 1 d . . . . .
H31 H 0.312049 0.113810 0.524022 0.069 Uiso 1 1 calc R U . . .
C32 C 0.3824(7) 0.07629(15) 0.5951(4) 0.0683(18) Uani 1 1 d . . . . .
H32 H 0.409706 0.082582 0.663982 0.082 Uiso 1 1 calc R U . . .
C33 C 0.3562(8) 0.18555(14) 0.6033(4) 0.0607(15) Uani 1 1 d . . . . .
C34 C 0.3825(7) 0.18877(13) 0.7219(4) 0.0573(14) Uani 1 1 d . . . . .
H34 H 0.358001 0.173094 0.765644 0.069 Uiso 1 1 calc R U . . .
C35 C 0.4387(7) 0.21270(13) 0.7676(4) 0.0559(14) Uani 1 1 d . . . . .
H35 H 0.457523 0.228928 0.725529 0.067 Uiso 1 1 calc R U . . .
C36 C 0.4720(7) 0.21420(13) 0.8834(4) 0.0529(13) Uani 1 1 d . . . . .
C37 C 0.3602(8) 0.31357(14) 0.6373(4) 0.0611(15) Uani 1 1 d . . . . .
C38 C 0.3838(7) 0.31031(12) 0.5192(4) 0.0567(14) Uani 1 1 d . . . . .
H38 H 0.357265 0.325977 0.475547 0.068 Uiso 1 1 calc R U . . .
C39 C 0.4395(7) 0.28679(12) 0.4731(4) 0.0555(14) Uani 1 1 d . . . . .
H39 H 0.458856 0.270521 0.515072 0.067 Uiso 1 1 calc R U . . .
C40 C 0.4729(7) 0.28516(13) 0.3562(4) 0.0564(14) Uani 1 1 d . . . . .
N1 N 0.8871(5) 0.16894(9) 0.5340(3) 0.0477(10) Uani 1 1 d . . . . .
N2 N 0.8353(6) 0.19524(11) 0.3937(3) 0.0623(13) Uani 1 1 d . . . . .
N3 N 0.3846(5) 0.16917(9) 0.2065(3) 0.0471(10) Uani 1 1 d . . . . .
N4 N 0.3304(6) 0.19485(11) 0.3477(3) 0.0631(13) Uani 1 1 d . . . . .
O1 O 0.8659(4) 0.10866(8) 0.4730(2) 0.0475(8) Uani 1 1 d . . . . .
O2 O 0.3638(4) 0.10843(7) 0.2662(2) 0.0456(8) Uani 1 1 d . . . . .
O3 O 0.3713(7) 0.16141(10) 0.5643(3) 0.0885(15) Uani 1 1 d . . . . .
O4 O 0.3234(5) 0.20844(9) 0.5509(3) 0.0687(11) Uani 1 1 d . . . . .
O5 O 0.4546(7) 0.19483(10) 0.9457(3) 0.0900(15) Uani 1 1 d . . . . .
O6 O 0.5286(6) 0.23991(9) 0.9131(3) 0.0697(12) Uani 1 1 d . . . . .
H6O H 0.567293 0.238978 0.974273 0.104 Uiso 1 1 calc R U . . .
O7 O 0.3788(8) 0.33724(10) 0.6768(4) 0.1009(17) Uani 1 1 d . . . . .
O8 O 0.3280(6) 0.29050(9) 0.6903(3) 0.0711(12) Uani 1 1 d . . . . .
O9 O 0.4509(7) 0.30498(11) 0.2966(3) 0.0929(16) Uani 1 1 d . . . . .
O10 O 0.5300(6) 0.25959(9) 0.3268(3) 0.0714(12) Uani 1 1 d . . . . .
O11 O 0.1144(6) 0.24974(10) 0.6201(3) 0.0571(10) Uani 1 1 d D . . . .
S1 S 0.8905(2) 0.04508(4) 0.17232(12) 0.0728(5) Uani 1 1 d . . . . .
S2 S 0.3963(2) 0.04140(4) 0.55578(12) 0.0730(5) Uani 1 1 d . . . . .
Cl1 Cl 0.6460(2) 0.12723(3) 0.79641(11) 0.0717(5) Uani 1 1 d . . . . .
Cl2 Cl 0.8684(2) 0.02176(4) 0.90027(12) 0.0818(5) Uani 1 1 d . . . . .
Cl3 Cl 0.8144(3) 0.02518(4) 0.39236(14) 0.0884(6) Uani 1 1 d . . . . .
Cl4 Cl 0.1431(2) 0.12786(4) -0.05919(11) 0.0696(5) Uani 1 1 d . . . . .
Cl5 Cl 0.3743(2) 0.02342(4) -0.16634(11) 0.0773(5) Uani 1 1 d . . . . .
Cl6 Cl 0.3097(3) 0.02387(4) 0.33438(14) 0.0871(6) Uani 1 1 d . . . . .
H2N H 0.815(9) 0.2034(17) 0.307(6) 0.13(3) Uiso 1 1 d . . . . .
H4N H 0.328(11) 0.204(2) 0.429(7) 0.17(4) Uiso 1 1 d . . . . .
H10O H 0.541(11) 0.2605(18) 0.260(7) 0.14(3) Uiso 1 1 d . . . . .
H11A H 0.188(7) 0.2371(12) 0.605(6) 0.10(3) Uiso 1 1 d D . . . .
H11B H 0.199(7) 0.2613(15) 0.626(6) 0.13(4) Uiso 1 1 d D . . . .

loop_
_atom_site_aniso_label
_atom_site_aniso_U_11
_atom_site_aniso_U_22
_atom_site_aniso_U_33
_atom_site_aniso_U_23
_atom_site_aniso_U_13
_atom_site_aniso_U_12
C1 0.044(3) 0.055(3) 0.039(2) 0.000(2) 0.0026(19) 0.000(2)
C2 0.040(3) 0.056(3) 0.047(2) 0.002(2) 0.002(2) -0.002(2)
C3 0.053(3) 0.065(4) 0.045(2) 0.000(2) 0.000(2) -0.003(3)
C4 0.066(4) 0.067(4) 0.037(2) 0.005(2) 0.001(2) -0.004(3)
C5 0.055(3) 0.061(4) 0.052(3) 0.002(2) 0.004(2) 0.011(3)
C6 0.038(3) 0.064(4) 0.049(2) 0.000(2) 0.001(2) 0.003(2)
C7 0.046(3) 0.052(3) 0.038(2) -0.004(2) 0.0067(19) 0.000(2)
C8 0.054(3) 0.054(3) 0.040(2) 0.002(2) -0.001(2) -0.002(3)
C9 0.086(4) 0.062(4) 0.043(2) 0.003(2) 0.017(3) -0.004(3)
C10 0.071(4) 0.056(4) 0.061(3) 0.000(3) 0.006(3) 0.007(3)
C11 0.072(4) 0.063(4) 0.048(3) -0.004(2) 0.009(3) 0.006(3)
C12 0.042(3) 0.067(4) 0.048(2) -0.010(2) 0.002(2) -0.006(3)
C13 0.045(3) 0.064(4) 0.061(3) -0.003(3) 0.002(2) -0.008(3)
C14 0.033(3) 0.057(4) 0.046(2) -0.003(2) -0.0053(19) -0.006(2)
C15 0.034(3) 0.068(4) 0.060(3) 0.005(3) -0.011(2) -0.004(3)
C16 0.057(4) 0.119(6) 0.039(2) 0.007(3) 0.001(2) -0.013(4)
C17 0.033(2) 0.055(3) 0.042(2) -0.002(2) -0.0033(18) -0.004(2)
C18 0.041(3) 0.048(3) 0.038(2) 0.0001(19) -0.0032(19) 0.000(2)
C19 0.055(3) 0.054(3) 0.041(2) -0.005(2) -0.007(2) -0.002(3)
C20 0.052(3) 0.061(4) 0.050(3) -0.010(2) 0.006(2) -0.006(3)
C21 0.056(3) 0.062(4) 0.046(2) -0.003(2) 0.003(2) 0.002(3)
C22 0.041(3) 0.062(4) 0.044(2) 0.001(2) -0.002(2) 0.003(2)
C23 0.032(2) 0.056(3) 0.042(2) 0.003(2) -0.0028(18) 0.000(2)
C24 0.053(3) 0.051(3) 0.041(2) -0.001(2) 0.005(2) -0.002(2)
C25 0.081(4) 0.066(4) 0.040(2) -0.006(2) -0.011(3) -0.001(3)
C26 0.082(4) 0.072(5) 0.053(3) -0.007(3) -0.003(3) 0.013(3)
C27 0.078(4) 0.064(4) 0.044(2) 0.002(2) -0.002(3) 0.019(3)
C28 0.035(3) 0.070(4) 0.044(2) 0.005(2) 0.0028(19) -0.003(2)
C29 0.048(3) 0.057(4) 0.055(3) 0.003(2) 0.004(2) -0.010(3)
C30 0.032(3) 0.066(4) 0.040(2) 0.000(2) 0.0000(18) -0.004(2)
C31 0.043(3) 0.072(4) 0.058(3) -0.008(3) 0.014(2) -0.003(3)
C32 0.047(3) 0.116(6) 0.042(2) 0.004(3) 0.002(2) -0.023(3)
C33 0.077(4) 0.059(4) 0.045(3) -0.007(3) -0.006(3) -0.005(3)
C34 0.066(4) 0.062(4) 0.043(2) -0.003(2) 0.005(2) 0.001(3)
C35 0.061(3) 0.068(4) 0.039(2) 0.001(2) -0.002(2) -0.002(3)
C36 0.061(3) 0.056(4) 0.041(2) -0.001(2) -0.001(2) 0.004(3)
C37 0.076(4) 0.058(4) 0.049(3) -0.011(3) 0.007(3) -0.001(3)
C38 0.075(4) 0.051(3) 0.044(2) -0.002(2) 0.004(2) 0.003(3)
C39 0.068(4) 0.062(4) 0.037(2) 0.000(2) 0.003(2) 0.003(3)
C40 0.074(4) 0.057(4) 0.038(2) 0.000(2) -0.002(2) -0.001(3)
N1 0.051(3) 0.053(3) 0.0394(18) 0.0026(17) 0.0041(17) -0.002(2)
N2 0.079(3) 0.063(3) 0.045(2) 0.006(2) 0.006(2) -0.003(3)
N3 0.053(3) 0.054(3) 0.0343(17) -0.0054(17) 0.0022(17) -0.002(2)
N4 0.078(3) 0.068(4) 0.044(2) -0.011(2) 0.001(2) -0.001(3)
O1 0.0396(19) 0.065(2) 0.0384(15) -0.0039(14) 0.0038(13) -0.0058(16)
O2 0.0395(18) 0.065(2) 0.0324(14) 0.0032(14) 0.0022(13) -0.0041(16)
O3 0.144(5) 0.057(3) 0.064(2) -0.016(2) -0.011(3) 0.003(3)
O4 0.094(3) 0.072(3) 0.0405(17) -0.0048(18) -0.0044(18) 0.017(2)
O5 0.142(4) 0.083(3) 0.045(2) 0.012(2) 0.003(2) -0.032(3)
O6 0.093(3) 0.075(3) 0.0410(18) -0.0055(18) -0.0146(19) -0.004(2)
O7 0.173(5) 0.062(3) 0.068(3) -0.021(2) 0.019(3) -0.006(3)
O8 0.104(3) 0.067(3) 0.0427(18) -0.0095(18) 0.0127(19) -0.011(2)
O9 0.148(5) 0.086(4) 0.045(2) 0.011(2) 0.004(2) 0.036(3)
O10 0.108(3) 0.064(3) 0.0428(19) -0.0042(18) 0.015(2) 0.006(2)
O11 0.064(3) 0.064(3) 0.0424(17) 0.0041(17) 0.0067(17) 0.002(2)
S1 0.0700(11) 0.0880(13) 0.0606(8) -0.0252(8) 0.0073(7) -0.0051(9)
S2 0.0738(11) 0.0840(13) 0.0613(8) 0.0250(8) -0.0012(7) -0.0050(9)
Cl1 0.0844(11) 0.0715(11) 0.0597(7) -0.0007(7) 0.0234(7) 0.0191(8)
Cl2 0.1047(13) 0.0783(12) 0.0625(8) 0.0229(7) 0.0072(8) 0.0154(10)
Cl3 0.1100(15) 0.0634(12) 0.0923(11) 0.0126(8) 0.0217(10) -0.0050(10)
Cl4 0.0833(11) 0.0702(11) 0.0551(7) 0.0000(6) -0.0145(7) 0.0161(8)
Cl5 0.1034(13) 0.0696(11) 0.0586(8) -0.0198(7) -0.0055(8) 0.0067(9)
Cl6 0.1050(14) 0.0668(12) 0.0894(11) -0.0168(9) -0.0045(10) -0.0051(10)

loop_
_atom_type_symbol
_atom_type_description
_atom_type_scat_dispersion_real
_atom_type_scat_dispersion_imag
_atom_type_scat_source
C C 0.0033 0.0016 'International Tables Vol C Tables 4.2.6.8 and 6.1.1.4'
H H 0.0000 0.0000 'International Tables Vol C Tables 4.2.6.8 and 6.1.1.4'
N N 0.0061 0.0033 'International Tables Vol C Tables 4.2.6.8 and 6.1.1.4'
O O 0.0106 0.0060 'International Tables Vol C Tables 4.2.6.8 and 6.1.1.4'
S S 0.1246 0.1234 'International Tables Vol C Tables 4.2.6.8 and 6.1.1.4'
Cl Cl 0.1484 0.1585 'International Tables Vol C Tables 4.2.6.8 and 6.1.1.4'

loop_
_geom_angle_atom_site_label_1
_geom_angle_atom_site_label_2
_geom_angle_atom_site_label_3
_geom_angle
_geom_angle_site_symmetry_1
_geom_angle_site_symmetry_3
_geom_angle_publ_flag
C6 C1 C2 117.0(4) . . ?
C6 C1 C7 122.7(4) . . ?
C2 C1 C7 120.3(4) . . ?
C3 C2 C1 121.1(5) . . ?
C3 C2 Cl1 117.9(4) . . ?
C1 C2 Cl1 121.1(4) . . ?
C4 C3 C2 119.0(5) . . ?
C4 C3 H3 120.5 . . ?
C2 C3 H3 120.5 . . ?
C3 C4 C5 122.0(5) . . ?
C3 C4 Cl2 119.1(4) . . ?
C5 C4 Cl2 118.8(5) . . ?
C6 C5 C4 117.7(5) . . ?
C6 C5 H5 121.1 . . ?
C4 C5 H5 121.1 . . ?
C5 C6 C1 123.2(5) . . ?
C5 C6 H6 118.4 . . ?
C1 C6 H6 118.4 . . ?
O1 C7 C8 105.1(4) . . ?
O1 C7 C1 110.3(4) . . ?
C8 C7 C1 113.6(4) . . ?
O1 C7 H7 109.2 . . ?
C8 C7 H7 109.2 . . ?
C1 C7 H7 109.2 . . ?
N1 C8 C7 111.4(4) . . ?
N1 C8 H8A 109.4 . . ?
C7 C8 H8A 109.4 . . ?
N1 C8 H8B 109.4 . . ?
C7 C8 H8B 109.4 . . ?
H8A C8 H8B 108.0 . . ?
N2 C9 N1 109.8(5) . . ?
N2 C9 H9 125.1 . . ?
N1 C9 H9 125.1 . . ?
C11 C10 N2 107.6(5) . . ?
C11 C10 H10 126.2 . . ?
N2 C10 H10 126.2 . . ?
C10 C11 N1 107.1(5) . . ?
C10 C11 H11 126.5 . . ?
N1 C11 H11 126.5 . . ?
O1 C12 C14 109.8(4) . . ?
O1 C12 H12A 109.7 . . ?
C14 C12 H12A 109.7 . . ?
O1 C12 H12B 109.7 . . ?
C14 C12 H12B 109.7 . . ?
H12A C12 H12B 108.2 . . ?
C14 C13 S1 114.0(4) . . ?
C14 C13 Cl3 126.8(4) . . ?
S1 C13 Cl3 119.2(4) . . ?
C13 C14 C15 110.4(5) . . ?
C13 C14 C12 125.7(5) . . ?
C15 C14 C12 123.9(5) . . ?
C16 C15 C14 112.7(6) . . ?
C16 C15 H15 123.7 . . ?
C14 C15 H15 123.7 . . ?
C15 C16 S1 112.9(4) . . ?
C15 C16 H16 123.6 . . ?
S1 C16 H16 123.6 . . ?
C22 C17 C18 116.3(4) . . ?
C22 C17 C23 122.1(4) . . ?
C18 C17 C23 121.6(4) . . ?
C19 C18 C17 121.9(5) . . ?
C19 C18 Cl4 118.0(4) . . ?
C17 C18 Cl4 120.1(4) . . ?
C20 C19 C18 119.4(4) . . ?
C20 C19 H19 120.3 . . ?
C18 C19 H19 120.3 . . ?
C19 C20 C21 121.2(5) . . ?
C19 C20 Cl5 119.6(4) . . ?
C21 C20 Cl5 119.2(5) . . ?
C22 C21 C20 118.5(5) . . ?
C22 C21 H21 120.8 . . ?
C20 C21 H21 120.8 . . ?
C21 C22 C17 122.7(4) . . ?
C21 C22 H22 118.7 . . ?
C17 C22 H22 118.7 . . ?
O2 C23 C24 105.7(4) . . ?
O2 C23 C17 110.1(4) . . ?
C24 C23 C17 112.1(4) . . ?
O2 C23 H23 109.6 . . ?
C24 C23 H23 109.6 . . ?
C17 C23 H23 109.6 . . ?
N3 C24 C23 110.0(4) . . ?
N3 C24 H24A 109.7 . . ?
C23 C24 H24A 109.7 . . ?
N3 C24 H24B 109.7 . . ?
C23 C24 H24B 109.7 . . ?
H24A C24 H24B 108.2 . . ?
N4 C25 N3 110.3(5) . . ?
N4 C25 H25 124.8 . . ?
N3 C25 H25 124.8 . . ?
C27 C26 N4 107.3(6) . . ?
C27 C26 H26 126.3 . . ?
N4 C26 H26 126.3 . . ?
C26 C27 N3 107.8(5) . . ?
C26 C27 H27 126.1 . . ?
N3 C27 H27 126.1 . . ?
O2 C28 C30 110.0(4) . . ?
O2 C28 H28A 109.7 . . ?
C30 C28 H28A 109.7 . . ?
O2 C28 H28B 109.7 . . ?
C30 C28 H28B 109.7 . . ?
H28A C28 H28B 108.2 . . ?
C30 C29 S2 113.7(4) . . ?
C30 C29 Cl6 127.3(4) . . ?
S2 C29 Cl6 119.0(4) . . ?
C29 C30 C31 110.7(5) . . ?
C29 C30 C28 125.8(5) . . ?
C31 C30 C28 123.4(5) . . ?
C32 C31 C30 111.9(6) . . ?
C32 C31 H31 124.0 . . ?
C30 C31 H31 124.0 . . ?
C31 C32 S2 113.0(4) . . ?
C31 C32 H32 123.5 . . ?
S2 C32 H32 123.5 . . ?
O3 C33 O4 125.3(5) . . ?
O3 C33 C34 118.0(5) . . ?
O4 C33 C34 116.7(5) . . ?
C35 C34 C33 123.5(5) . . ?
C35 C34 H34 118.2 . . ?
C33 C34 H34 118.2 . . ?
C34 C35 C36 121.4(5) . . ?
C34 C35 H35 119.3 . . ?
C36 C35 H35 119.3 . . ?
O5 C36 O6 122.4(5) . . ?
O5 C36 C35 125.7(6) . . ?
O6 C36 C35 112.0(5) . . ?
O7 C37 O8 124.7(5) . . ?
O7 C37 C38 118.5(5) . . ?
O8 C37 C38 116.7(5) . . ?
C39 C38 C37 124.2(5) . . ?
C39 C38 H38 117.9 . . ?
C37 C38 H38 117.9 . . ?
C38 C39 C40 122.4(5) . . ?
C38 C39 H39 118.8 . . ?
C40 C39 H39 118.8 . . ?
O9 C40 O10 124.5(5) . . ?
O9 C40 C39 123.1(5) . . ?
O10 C40 C39 112.4(5) . . ?
C9 N1 C11 106.8(4) . . ?
C9 N1 C8 126.3(5) . . ?
C11 N1 C8 126.3(4) . . ?
C9 N2 C10 108.7(5) . . ?
C9 N2 H2N 129(4) . . ?
C10 N2 H2N 121(4) . . ?
C25 N3 C27 106.9(4) . . ?
C25 N3 C24 126.1(5) . . ?
C27 N3 C24 126.6(4) . . ?
C25 N4 C26 107.7(5) . . ?
C25 N4 H4N 130(5) . . ?
C26 N4 H4N 123(5) . . ?
C12 O1 C7 113.0(3) . . ?
C28 O2 C23 113.0(3) . . ?
C36 O6 H6O 109.5 . . ?
C40 O10 H10O 106(6) . . ?
H11A O11 H11B 85(7) . . ?
C16 S1 C13 90.1(3) . . ?
C32 S2 C29 90.7(3) . . ?

loop_
_geom_bond_atom_site_label_1
_geom_bond_atom_site_label_2
_geom_bond_distance
_geom_bond_site_symmetry_2
_geom_bond_publ_flag
C1 C6 1.384(7) . ?
C1 C2 1.413(6) . ?
C1 C7 1.525(7) . ?
C2 C3 1.386(7) . ?
C2 Cl1 1.735(5) . ?
C3 C4 1.367(8) . ?
C3 H3 0.9300 . ?
C4 C5 1.394(7) . ?
C4 Cl2 1.738(5) . ?
C5 C6 1.369(7) . ?
C5 H5 0.9300 . ?
C6 H6 0.9300 . ?
C7 O1 1.438(5) . ?
C7 C8 1.514(7) . ?
C7 H7 0.9800 . ?
C8 N1 1.454(6) . ?
C8 H8A 0.9700 . ?
C8 H8B 0.9700 . ?
C9 N2 1.308(7) . ?
C9 N1 1.343(6) . ?
C9 H9 0.9300 . ?
C10 C11 1.354(8) . ?
C10 N2 1.354(7) . ?
C10 H10 0.9300 . ?
C11 N1 1.378(7) . ?
C11 H11 0.9300 . ?
C12 O1 1.435(6) . ?
C12 C14 1.494(6) . ?
C12 H12A 0.9700 . ?
C12 H12B 0.9700 . ?
C13 C14 1.344(7) . ?
C13 S1 1.711(5) . ?
C13 Cl3 1.721(6) . ?
C14 C15 1.426(7) . ?
C15 C16 1.348(8) . ?
C15 H15 0.9300 . ?
C16 S1 1.700(7) . ?
C16 H16 0.9300 . ?
C17 C22 1.389(7) . ?
C17 C18 1.410(6) . ?
C17 C23 1.524(7) . ?
C18 C19 1.377(6) . ?
C18 Cl4 1.735(5) . ?
C19 C20 1.367(7) . ?
C19 H19 0.9300 . ?
C20 C21 1.387(7) . ?
C20 Cl5 1.734(5) . ?
C21 C22 1.381(7) . ?
C21 H21 0.9300 . ?
C22 H22 0.9300 . ?
C23 O2 1.442(5) . ?
C23 C24 1.522(7) . ?
C23 H23 0.9800 . ?
C24 N3 1.468(6) . ?
C24 H24A 0.9700 . ?
C24 H24B 0.9700 . ?
C25 N4 1.317(7) . ?
C25 N3 1.327(6) . ?
C25 H25 0.9300 . ?
C26 C27 1.349(7) . ?
C26 N4 1.359(7) . ?
C26 H26 0.9300 . ?
C27 N3 1.363(7) . ?
C27 H27 0.9300 . ?
C28 O2 1.433(5) . ?
C28 C30 1.494(6) . ?
C28 H28A 0.9700 . ?
C28 H28B 0.9700 . ?
C29 C30 1.343(7) . ?
C29 S2 1.709(5) . ?
C29 Cl6 1.716(6) . ?
C30 C31 1.440(7) . ?
C31 C32 1.355(8) . ?
C31 H31 0.9300 . ?
C32 S2 1.694(7) . ?
C32 H32 0.9300 . ?
C33 O3 1.227(7) . ?
C33 O4 1.272(7) . ?
C33 C34 1.498(7) . ?
C34 C35 1.322(7) . ?
C34 H34 0.9300 . ?
C35 C36 1.467(6) . ?
C35 H35 0.9300 . ?
C36 O5 1.196(6) . ?
C36 O6 1.324(6) . ?
C37 O7 1.212(7) . ?
C37 O8 1.284(7) . ?
C37 C38 1.493(7) . ?
C38 C39 1.310(7) . ?
C38 H38 0.9300 . ?
C39 C40 1.484(6) . ?
C39 H39 0.9300 . ?
C40 O9 1.194(7) . ?
C40 O10 1.320(7) . ?
N2 H2N 1.15(8) . ?
N4 H4N 1.10(9) . ?
O6 H6O 0.8200 . ?
O10 H10O 0.84(8) . ?
O11 H11A 0.85(2) . ?
O11 H11B 0.86(2) . ?
